data_7100885
loop_
_publ_author_name
'Pitarch Lopez, J.'
'Kampf, H.'
'Heinemann, F. W.'
'Prakash, R.'
'Grohmann, A.'

_publ_section_title
;
A non-heme dinuclear iron(II) complex containing a single, unsupported hydroxo
bridge
;
_journal_name_full 'Chemical Communications'
_journal_paper_doi 10.1039/b517635b
_journal_year 2006
_chemical_formula_moiety 'C26 H51 Fe2 N10 O, 2(Cl O4), Br'
_chemical_formula_sum 'C26 H51 Br Cl2 Fe2 N10 O9'
_chemical_formula_weight 910.28
_space_group_IT_number 113
_space_group_name_Hall 'P -4 2ab'
_space_group_name_H-M_alt 'P -4 21 m'
_symmetry_cell_setting tetragonal
_symmetry_space_group_name_Hall 'P -4 2ab'
_symmetry_space_group_name_H-M 'P -4 21 m'
_cell_angle_alpha 90.00
_cell_angle_beta 90.00
_cell_angle_gamma 90.00
_cell_formula_units_Z 2
_cell_length_a 15.094(1)
_cell_length_b 15.094(1)
_cell_length_c 8.1109(4)
_cell_measurement_temperature 100(2)
_cell_volume 1847.9(2)
_diffrn_ambient_temperature 100(2)
_exptl_crystal_density_diffrn 1.636
_cod_original_sg_symbol_Hall P-42ab
_cod_database_code 7100885

loop_
_symmetry_equiv_pos_as_xyz
'x, y, z'
'-x, -y, z'
'y, -x, -z'
'-y, x, -z'
'-x+1/2, y+1/2, -z'
'x+1/2, -y+1/2, -z'
'-y+1/2, -x+1/2, z'
'y+1/2, x+1/2, z'

loop_
_atom_site_label
_atom_site_type_symbol
_atom_site_fract_x
_atom_site_fract_y
_atom_site_fract_z
_atom_site_U_iso_or_equiv
_atom_site_adp_type
_atom_site_occupancy
_atom_site_symmetry_multiplicity
_atom_site_calc_flag
_atom_site_refinement_flags
_atom_site_disorder_assembly
_atom_site_disorder_group
Fe1 Fe 0.40990(3) -0.09010(3) 0.20308(7) 0.01018(14) Uani 1 2 d S . .
O1 O 0.5000 0.0000 0.1322(5) 0.0110(8) Uani 1 4 d SD . .
H1 H 0.5000 0.0000 0.0278(14) 0.013 Uiso 1 4 d SD . .
Br1 Br 0.5000 0.0000 0.71664(7) 0.01259(14) Uani 1 4 d S . .
Cl1 Cl 0.23420(5) -0.26580(5) -0.23834(12) 0.0130(2) Uani 1 2 d S . .
N11 N 0.30716(15) -0.19284(15) 0.2530(4) 0.0081(7) Uani 1 2 d S . .
C11 C 0.22045(18) -0.1699(2) 0.2505(3) 0.0129(7) Uani 1 1 d . . .
O11 O 0.17085(14) -0.32915(14) -0.1733(4) 0.0158(7) Uani 1 2 d S . .
N12 N 0.34140(17) -0.00592(19) 0.3806(3) 0.0134(5) Uani 1 1 d . . .
H12A H 0.376(2) -0.003(3) 0.473(4) 0.016 Uiso 1 1 d . . .
H12B H 0.344(2) 0.052(2) 0.341(4) 0.016 Uiso 1 1 d . . .
C12 C 0.1540(2) -0.2342(2) 0.2410(4) 0.0149(6) Uani 1 1 d . . .
H12 H 0.093(2) -0.215(2) 0.237(4) 0.018 Uiso 1 1 d . . .
O12 O 0.1932(3) -0.1808(3) -0.2479(8) 0.0362(14) Uani 0.50 1 d P . .
N13 N 0.3079(2) -0.0422(3) 0.0272(5) 0.0436(11) Uani 1 1 d D . .
H13A H 0.322(3) 0.0114(12) 0.011(6) 0.052 Uiso 1 1 d D . .
H13B H 0.297(3) -0.069(3) -0.057(6) 0.052 Uiso 1 1 d . . .
C13 C 0.1773(2) -0.3227(2) 0.2354(5) 0.0149(9) Uani 1 2 d S . .
H13 H 0.133(2) -0.367(2) 0.248(6) 0.018 Uiso 1 2 d S . .
O13 O 0.2394(4) -0.1914(4) -0.1287(6) 0.0339(14) Uani 0.50 1 d P . .
O14 O 0.2059(4) -0.2364(4) -0.3953(5) 0.0389(15) Uani 0.50 1 d P . .
C16 C 0.2479(2) -0.0290(3) 0.4106(5) 0.0206(8) Uani 1 1 d . . .
H16A H 0.222(3) 0.020(3) 0.434(4) 0.025 Uiso 1 1 d . . .
H16B H 0.245(3) -0.065(3) 0.501(5) 0.025 Uiso 1 1 d . . .
C17 C 0.2193(3) -0.0227(3) 0.0963(5) 0.0298(10) Uani 1 1 d . . .
H17A H 0.207(3) 0.045(3) 0.120(5) 0.036 Uiso 1 1 d . . .
H17B H 0.166(3) -0.038(3) 0.016(4) 0.036 Uiso 1 1 d . . .
C18 C 0.19922(19) -0.0707(2) 0.2604(4) 0.0217(8) Uani 1 1 d . . .
C19 C 0.0995(2) -0.0555(2) 0.2918(8) 0.0414(11) Uani 1 1 d D . .
H19A H 0.062(3) -0.082(3) 0.194(4) 0.062 Uiso 1 1 d D . .
H19B H 0.094(3) 0.0138(7) 0.289(6) 0.062 Uiso 1 1 d D . .
H19C H 0.078(3) -0.082(3) 0.404(3) 0.062 Uiso 1 1 d D . .

loop_
_atom_site_aniso_label
_atom_site_aniso_U_11
_atom_site_aniso_U_22
_atom_site_aniso_U_33
_atom_site_aniso_U_23
_atom_site_aniso_U_13
_atom_site_aniso_U_12
Fe1 0.01081(19) 0.01081(19) 0.0089(3) 0.00012(18) 0.00012(18) -0.0052(2)
O1 0.0126(13) 0.0126(13) 0.0077(18) 0.000 0.000 -0.006(2)
Br1 0.01508(19) 0.01508(19) 0.0076(3) 0.000 0.000 0.0061(2)
Cl1 0.0140(3) 0.0140(3) 0.0108(5) -0.0015(3) -0.0015(3) -0.0035(4)
N11 0.0097(10) 0.0097(10) 0.0049(19) -0.0003(9) -0.0003(9) -0.0042(14)
C11 0.0128(15) 0.0118(15) 0.0141(17) 0.0026(12) -0.0017(12) -0.0023(11)
O11 0.0146(10) 0.0146(10) 0.0183(18) 0.0008(9) 0.0008(9) -0.0050(13)
N12 0.0115(13) 0.0098(13) 0.0188(14) 0.0003(12) -0.0031(10) -0.0004(12)
C12 0.0084(15) 0.0171(15) 0.0191(17) 0.0019(14) -0.0024(12) -0.0051(12)
O12 0.031(3) 0.012(2) 0.066(5) 0.012(3) 0.007(3) 0.001(2)
N13 0.029(2) 0.067(3) 0.035(2) 0.039(2) -0.0217(16) -0.0344(19)
C13 0.0157(14) 0.0157(14) 0.013(2) 0.0001(12) 0.0001(12) -0.0088(18)
O13 0.051(4) 0.025(3) 0.026(3) -0.018(2) 0.013(3) -0.021(3)
O14 0.052(4) 0.054(4) 0.011(2) 0.015(2) -0.013(2) -0.013(3)
C16 0.014(2) 0.0098(17) 0.038(2) -0.0051(14) 0.0042(16) 0.0015(14)
C17 0.029(2) 0.019(2) 0.041(2) 0.0136(16) -0.0248(19) -0.0088(15)
C18 0.0091(15) 0.0126(16) 0.043(2) 0.0052(15) -0.0070(15) -0.0006(11)
C19 0.0090(18) 0.0179(18) 0.097(4) 0.000(2) -0.006(2) 0.0012(14)

loop_
_geom_bond_atom_site_label_1
_geom_bond_atom_site_label_2
_geom_bond_distance
_geom_bond_site_symmetry_2
_geom_bond_publ_flag
Fe1 O1 2.0075(12) . ?
Fe1 N12 2.181(3) 8_545 ?
Fe1 N12 2.181(3) . ?
Fe1 N13 2.220(3) 8_545 ?
Fe1 N13 2.220(3) . ?
Fe1 N11 2.230(3) . ?
O1 Fe1 2.0075(12) 2_655 ?
O1 H1 0.847(10) . ?
Cl1 O14 1.414(5) 8_545 ?
Cl1 O14 1.414(5) . ?
Cl1 O12 1.426(5) 8_545 ?
Cl1 O12 1.426(5) . ?
Cl1 O13 1.435(5) 8_545 ?
Cl1 O13 1.435(5) . ?
Cl1 O11 1.452(3) . ?
N11 C11 1.354(3) 8_545 ?
N11 C11 1.354(3) . ?
C11 C12 1.398(4) . ?
C11 C18 1.533(4) . ?
N12 C16 1.473(4) . ?
N12 H12A 0.91(3) . ?
N12 H12B 0.93(3) . ?
C12 C13 1.382(4) . ?
C12 H12 0.96(3) . ?
O12 O13 1.203(7) . ?
O12 O14 1.473(8) . ?
N13 C17 1.480(6) . ?
N13 H13A 0.847(10) . ?
N13 H13B 0.81(5) . ?
C13 C12 1.382(4) 8_545 ?
C13 H13 0.96(5) . ?
O13 O13 1.479(12) 8_545 ?
O14 O14 1.231(12) 8_545 ?
C16 C18 1.556(5) . ?
C16 H16A 0.86(4) . ?
C16 H16B 0.91(4) . ?
C17 C18 1.546(5) . ?
C17 H17A 1.06(4) . ?
C17 H17B 1.05(4) . ?
C18 C19 1.544(5) . ?
C19 H19A 1.054(10) . ?
C19 H19B 1.050(10) . ?
C19 H19C 1.042(10) . ?
